data_9005281
loop_
_publ_author_name
'Otto, H. H.'
'Brandt, H. J.'

_publ_section_title
;
 Crystal structure of Pb6[Ge6O18]2H2O, a lead cyclo-germanate
 similar to the mineral dioptase
;
_journal_name_full 'European Journal of Mineralogy'
_journal_page_first 301
_journal_page_last 310
_journal_volume 8
_journal_year 1996
_chemical_formula_structural Pb6[Ge6O18].2H20
_chemical_formula_sum 'Ge3 H2 O10 Pb3'
_space_group_IT_number 148
_symmetry_space_group_name_Hall '-R 3'
_symmetry_space_group_name_H-M 'R -3 :H'
_cell_angle_alpha 90
_cell_angle_beta 90
_cell_angle_gamma 120
_cell_formula_units_Z 6
_cell_length_a 15.6476
_cell_length_b 15.6476
_cell_length_c 7.3119
_cell_volume 1550.445
_database_code_amcsd 0006627
_exptl_crystal_density_diffrn 6.435
_cod_original_sg_symbol_H-M 'R -3'
_cod_original_formula_sum 'Pb3 Ge3 O10 H2'
_cod_database_code 9005281
_amcsd_formula_title Pb6[Ge6O18].2H20

loop_
_space_group_symop_operation_xyz
x,y,z
2/3+x,1/3+y,1/3+z
1/3+x,2/3+y,2/3+z
y,-x+y,-z
2/3+y,1/3-x+y,1/3-z
1/3+y,2/3-x+y,2/3-z
-x+y,-x,z
2/3-x+y,1/3-x,1/3+z
1/3-x+y,2/3-x,2/3+z
-x,-y,-z
2/3-x,1/3-y,1/3-z
1/3-x,2/3-y,2/3-z
-y,x-y,z
2/3-y,1/3+x-y,1/3+z
1/3-y,2/3+x-y,2/3+z
x-y,x,-z
2/3+x-y,1/3+x,1/3-z
1/3+x-y,2/3+x,2/3-z

loop_
_atom_site_label
_atom_site_fract_x
_atom_site_fract_y
_atom_site_fract_z
_atom_site_U_iso_or_equiv
_atom_site_type_symbol
_atom_site_attached_hydrogens
Pb 0.41190 0.28700 0.79830 0.01100 Pb 0
Ge 0.37750 0.48840 0.64400 0.01300 Ge 0
O1 0.27900 0.48300 0.76900 0.01300 O 0
O2 0.33500 0.41100 0.45700 0.01100 O 0
O3 0.43700 0.45400 0.80000 0.00800 O 0
Wat 0.00000 0.00000 0.30000 0.17000 O 2

loop_
_cod_changelog_entry_id
_cod_changelog_entry_author
_cod_changelog_entry_date
_cod_changelog_entry_text
1
;cod-tools version 3.8.0
Id: cif_guess_AMCSD_atom_types 9574 2023-05-10 09:00:05Z saulius
;
2023-05-10T18:49:57+03:00
;Derived atom types and hydrogen counts
from atom names that follow the AMCSD naming convention
(Wat == water, O-H == hydroxyl).
;

loop_
_cod_related_entry_id
_cod_related_entry_database
_cod_related_entry_code
1 AMCSD 0006627
